data_4003830
loop_
_publ_author_name
'Artem&#x2019;ev, Alexander V.'
'Davydova, Maria P.'
'Hei, Xiuze'
'Rakhmanova, Mariana I.'
'Samsonenko, Denis G.'
'Bagryanskaya, Irina Yu.'
'Brylev, Konstantin A.'
'Fedin, Vladimir P.'
'Chen, Jia-Shiang'
'Cotlet, Mircea'
'Li, Jing'

_publ_section_title
;
 Family of Robust and Strongly Luminescent CuI-Based Hybrid Networks Made
 of Ionic and Dative Bonds
;
_journal_issue 24
_journal_name_full 'Chemistry of Materials'
_journal_page_first 10708
_journal_page_last 10718
_journal_paper_doi 10.1021/acs.chemmater.0c03984
_journal_volume 32
_journal_year 2020
_chemical_formula_sum 'C7 H15 Cu2 I3 N4'
_chemical_formula_weight 663.01
_space_group_crystal_system triclinic
_space_group_IT_number 2
_space_group_name_Hall '-P 1'
_space_group_name_H-M_alt 'P -1'
_atom_sites_solution_hydrogens geom
_atom_sites_solution_primary dual
_atom_sites_solution_secondary difmap
_audit_creation_method SHELXL-2018/3
_cell_angle_alpha 101.614(4)
_cell_angle_beta 96.329(3)
_cell_angle_gamma 103.651(4)
_cell_formula_units_Z 2
_cell_length_a 7.5340(3)
_cell_length_b 8.0865(4)
_cell_length_c 13.0150(5)
_cell_measurement_reflns_used 4680
_cell_measurement_temperature 130(2)
_cell_measurement_theta_max 28.67
_cell_measurement_theta_min 3.68
_cell_volume 744.31(6)
_computing_cell_refinement 'CrysAlisPro 1.171.38.46 (Rigaku OD, 2015)'
_computing_data_collection 'CrysAlisPro 1.171.38.46 (Rigaku OD, 2015)'
_computing_data_reduction 'CrysAlisPro 1.171.38.46 (Rigaku OD, 2015)'
_computing_molecular_graphics 'ShelXle (H\"ubschle, 2011)'
_computing_publication_material 'CIFTAB (Sheldrick, 2015)'
_computing_structure_refinement 'SHELXL-2018 (Sheldrick, 2015)'
_computing_structure_solution 'SHELXT-2018 (Sheldrick, 2015)'
_diffrn_ambient_temperature 130(2)
_diffrn_detector 'CCD plate'
_diffrn_detector_area_resol_mean 10.6168
_diffrn_detector_type AtlasS2
_diffrn_measured_fraction_theta_full 0.997
_diffrn_measured_fraction_theta_max 0.875
_diffrn_measurement_device 'four-circle diffractometer'
_diffrn_measurement_device_type 'New Xcalibur, AtlasS2'
_diffrn_measurement_method '\w scans'
_diffrn_radiation_monochromator graphite
_diffrn_radiation_probe x-ray
_diffrn_radiation_source 'fine-focus sealed tube'
_diffrn_radiation_type MoK\a
_diffrn_radiation_wavelength 0.71073
_diffrn_reflns_av_unetI/netI 0.0317
_diffrn_reflns_Laue_measured_fraction_full 0.997
_diffrn_reflns_Laue_measured_fraction_max 0.875
_diffrn_reflns_limit_h_max 10
_diffrn_reflns_limit_h_min -10
_diffrn_reflns_limit_k_max 10
_diffrn_reflns_limit_k_min -10
_diffrn_reflns_limit_l_max 17
_diffrn_reflns_limit_l_min -17
_diffrn_reflns_number 6200
_diffrn_reflns_point_group_measured_fraction_full 0.997
_diffrn_reflns_point_group_measured_fraction_max 0.875
_diffrn_reflns_theta_full 25.500
_diffrn_reflns_theta_max 28.991
_diffrn_reflns_theta_min 3.241
_diffrn_source 'sealed X-ray tube'
_exptl_absorpt_coefficient_mu 9.060
_exptl_absorpt_correction_T_max 1.00000
_exptl_absorpt_correction_T_min 0.95535
_exptl_absorpt_correction_type multi-scan
_exptl_absorpt_process_details
;
CrysAlisPro 1.171.38.46 (Rigaku Oxford Diffraction, 2015)
Empirical absorption correction using spherical harmonics,
implemented in SCALE3 ABSPACK scaling algorithm.
;
_exptl_crystal_colour colorless
_exptl_crystal_density_diffrn 2.958
_exptl_crystal_description plate
_exptl_crystal_F_000 604
_exptl_crystal_size_max 0.17
_exptl_crystal_size_mid 0.12
_exptl_crystal_size_min 0.04
_refine_diff_density_max 0.866
_refine_diff_density_min -0.779
_refine_diff_density_rms 0.152
_refine_ls_extinction_method none
_refine_ls_goodness_of_fit_ref 0.953
_refine_ls_hydrogen_treatment constr
_refine_ls_matrix_type full
_refine_ls_number_parameters 147
_refine_ls_number_reflns 6200
_refine_ls_number_restraints 0
_refine_ls_restrained_S_all 0.953
_refine_ls_R_factor_all 0.0286
_refine_ls_R_factor_gt 0.0218
_refine_ls_shift/su_max 0.001
_refine_ls_shift/su_mean 0.000
_refine_ls_structure_factor_coef Fsqd
_refine_ls_weighting_details 'w=1/[\s^2^(Fo^2^)+(0.0281P)^2^] where P=(Fo^2^+2Fc^2^)/3'
_refine_ls_weighting_scheme calc
_refine_ls_wR_factor_gt 0.0484
_refine_ls_wR_factor_ref 0.0491
_reflns_Friedel_coverage 0.000
_reflns_number_gt 5130
_reflns_number_total 6200
_reflns_threshold_expression 'I > 2\s(I)'
_twin_special_details
;
Component 2 rotated by -179.9943\% 
 around [-0.00 1.00 -0.00] (reciprocal) or [0.27 0.95 0.14] (direct)
;
_cod_data_source_file 1.cif
_cod_data_source_block MP24
_cod_depositor_comments 'Adding full bibliography for 4003830--4003832.cif.'
_cod_database_code 4003830
_shelx_shelxl_version_number 2018/3
_shelx_space_group_comment
;
The symmetry employed for this shelxl refinement is uniquely defined
by the following loop, which should always be used as a source of
symmetry information in preference to the above space-group names.
They are only intended as comments.
;
_shelx_estimated_absorpt_t_min 0.308
_shelx_estimated_absorpt_t_max 0.713

loop_
_space_group_symop_operation_xyz
'x, y, z'
'-x, -y, -z'

loop_
_atom_site_label
_atom_site_type_symbol
_atom_site_fract_x
_atom_site_fract_y
_atom_site_fract_z
_atom_site_U_iso_or_equiv
_atom_site_adp_type
_atom_site_occupancy
_atom_site_site_symmetry_order
_atom_site_calc_flag
_atom_site_refinement_flags_posn
_atom_site_refinement_flags_adp
_atom_site_refinement_flags_occupancy
_atom_site_disorder_assembly
_atom_site_disorder_group
Cu1 Cu 0.53536(7) 0.50668(7) 0.11393(4) 0.01564(12) Uani 1 1 d . . . . .
Cu2 Cu -0.04246(7) 0.50742(7) 0.39913(4) 0.01469(12) Uani 1 1 d . . . . .
I1 I 0.38914(4) 0.72585(4) 0.03476(2) 0.01688(8) Uani 1 1 d . . . . .
I2 I -0.25546(4) 0.27696(4) 0.47836(2) 0.01613(8) Uani 1 1 d . . . . .
I3 I -0.23378(4) 0.66548(4) 0.29070(2) 0.01680(8) Uani 1 1 d . . . . .
N1 N 0.3077(4) 0.3430(4) 0.1687(2) 0.0097(7) Uani 1 1 d . . . . .
N2 N 0.0769(4) 0.3433(5) 0.2871(2) 0.0108(7) Uani 1 1 d . . . . .
N3 N 0.0039(4) 0.1341(4) 0.1157(3) 0.0114(7) Uani 1 1 d . . . . .
N4 N 0.2233(5) 0.1030(4) 0.2574(3) 0.0117(7) Uani 1 1 d . . . . .
C1 C 0.2308(5) 0.4525(5) 0.2481(3) 0.0108(8) Uani 1 1 d . . . . .
H1A H 0.184845 0.538224 0.215444 0.013 Uiso 1 1 calc R U . . .
H1AB H 0.330011 0.518452 0.308826 0.013 Uiso 1 1 calc R U . . .
C2 C -0.0691(5) 0.2440(5) 0.1943(3) 0.0127(9) Uani 1 1 d . . . . .
H2A H -0.172330 0.169718 0.218835 0.015 Uiso 1 1 calc R U . . .
H2AB H -0.118499 0.327216 0.160871 0.015 Uiso 1 1 calc R U . . .
C3 C 0.1562(5) 0.2446(5) 0.0785(3) 0.0119(9) Uani 1 1 d . . . . .
H3A H 0.108943 0.328247 0.044407 0.014 Uiso 1 1 calc R U . . .
H3AB H 0.205164 0.170326 0.024669 0.014 Uiso 1 1 calc R U . . .
C4 C 0.3778(5) 0.2195(5) 0.2173(3) 0.0114(9) Uani 1 1 d . . . . .
H4A H 0.478654 0.284111 0.277470 0.014 Uiso 1 1 calc R U . . .
H4AB H 0.429367 0.145866 0.164564 0.014 Uiso 1 1 calc R U . . .
C5 C 0.1471(6) 0.2206(5) 0.3371(3) 0.0119(9) Uani 1 1 d . . . . .
H5A H 0.045995 0.148309 0.364280 0.014 Uiso 1 1 calc R U . . .
H5AB H 0.246093 0.286032 0.398017 0.014 Uiso 1 1 calc R U . . .
C6 C 0.0697(6) 0.0084(5) 0.1617(3) 0.0136(9) Uani 1 1 d . . . . .
H6A H 0.118549 -0.066074 0.107859 0.016 Uiso 1 1 calc R U . . .
H6AB H -0.033755 -0.067977 0.184834 0.016 Uiso 1 1 calc R U . . .
C7 C 0.2925(6) -0.0245(6) 0.3084(3) 0.0155(9) Uani 1 1 d . . . . .
H7A H 0.188520 -0.103061 0.328357 0.023 Uiso 1 1 calc R U . . .
H7B H 0.383675 0.039041 0.372138 0.023 Uiso 1 1 calc R U . . .
H7C H 0.350615 -0.093352 0.258189 0.023 Uiso 1 1 calc R U . . .

loop_
_atom_site_aniso_label
_atom_site_aniso_U_11
_atom_site_aniso_U_22
_atom_site_aniso_U_33
_atom_site_aniso_U_23
_atom_site_aniso_U_13
_atom_site_aniso_U_12
Cu1 0.0150(3) 0.0171(3) 0.0169(3) 0.0067(2) 0.0040(2) 0.0054(2)
Cu2 0.0136(3) 0.0178(3) 0.0120(3) 0.0033(2) 0.0021(2) 0.0031(2)
I1 0.02179(15) 0.02212(17) 0.01270(14) 0.00696(12) 0.00473(12) 0.01401(13)
I2 0.01344(14) 0.02013(16) 0.01109(13) 0.00423(12) -0.00044(11) -0.00207(12)
I3 0.01287(14) 0.01584(15) 0.02031(15) 0.00653(12) -0.00211(11) 0.00146(11)
N1 0.0092(17) 0.0127(19) 0.0081(16) 0.0024(14) 0.0042(14) 0.0034(14)
N2 0.0094(17) 0.0153(19) 0.0070(16) 0.0011(14) 0.0014(14) 0.0033(14)
N3 0.0091(17) 0.016(2) 0.0089(16) 0.0016(14) 0.0007(14) 0.0034(15)
N4 0.0114(17) 0.0127(19) 0.0106(16) 0.0041(15) -0.0007(14) 0.0026(15)
C1 0.010(2) 0.011(2) 0.012(2) 0.0027(17) 0.0061(17) 0.0029(17)
C2 0.009(2) 0.014(2) 0.014(2) -0.0006(17) 0.0025(17) 0.0031(17)
C3 0.013(2) 0.016(2) 0.0063(19) 0.0018(17) 0.0013(17) 0.0031(17)
C4 0.009(2) 0.013(2) 0.012(2) 0.0034(17) 0.0014(17) 0.0035(17)
C5 0.013(2) 0.015(2) 0.0088(19) 0.0056(17) 0.0031(17) 0.0036(18)
C6 0.012(2) 0.014(2) 0.012(2) 0.0017(17) -0.0023(17) 0.0003(17)
C7 0.016(2) 0.013(2) 0.018(2) 0.0081(18) -0.0014(18) 0.0018(18)

loop_
_atom_type_symbol
_atom_type_description
_atom_type_scat_dispersion_real
_atom_type_scat_dispersion_imag
_atom_type_scat_source
C C 0.0033 0.0016 'International Tables Vol C Tables 4.2.6.8 and 6.1.1.4'
H H 0.0000 0.0000 'International Tables Vol C Tables 4.2.6.8 and 6.1.1.4'
N N 0.0061 0.0033 'International Tables Vol C Tables 4.2.6.8 and 6.1.1.4'
Cu Cu 0.3201 1.2651 'International Tables Vol C Tables 4.2.6.8 and 6.1.1.4'
I I -0.4742 1.8119 'International Tables Vol C Tables 4.2.6.8 and 6.1.1.4'

loop_
_geom_angle_atom_site_label_1
_geom_angle_atom_site_label_2
_geom_angle_atom_site_label_3
_geom_angle
_geom_angle_site_symmetry_1
_geom_angle_site_symmetry_3
_geom_angle_publ_flag
I1 Cu1 Cu1 55.774(18) 2_665 2_665 ?
I1 Cu1 Cu1 56.170(18) . 2_665 ?
I1 Cu1 I1 111.94(2) . 2_665 yes
I1 Cu1 I3 111.30(2) . 1_655 yes
I3 Cu1 Cu1 143.51(3) 1_655 2_665 ?
I3 Cu1 I1 122.42(2) 1_655 2_665 yes
N1 Cu1 Cu1 113.55(9) . 2_665 ?
N1 Cu1 I1 101.10(9) . 2_665 yes
N1 Cu1 I1 104.76(9) . . yes
N1 Cu1 I3 102.67(9) . 1_655 yes
I2 Cu2 Cu2 59.29(2) 2_566 2_566 ?
I2 Cu2 Cu2 59.47(2) . 2_566 ?
I2 Cu2 I2 118.76(2) . 2_566 yes
I2 Cu2 I3 111.92(2) . . yes
I3 Cu2 Cu2 138.26(3) . 2_566 ?
I3 Cu2 I2 112.76(2) . 2_566 yes
N2 Cu2 Cu2 113.92(9) . 2_566 ?
N2 Cu2 I2 101.57(9) . 2_566 yes
N2 Cu2 I2 102.26(9) . . yes
N2 Cu2 I3 107.82(9) . . yes
Cu1 I1 Cu1 68.06(2) . 2_665 yes
Cu2 I2 Cu2 61.24(2) . 2_566 yes
Cu1 I3 Cu2 123.63(2) 1_455 . yes
C1 N1 Cu1 110.3(2) . . ?
C1 N1 C3 108.4(3) . . ?
C3 N1 Cu1 111.0(2) . . ?
C4 N1 Cu1 108.7(2) . . ?
C4 N1 C1 109.2(3) . . ?
C4 N1 C3 109.2(3) . . ?
C1 N2 Cu2 110.7(2) . . ?
C1 N2 C2 108.4(3) . . ?
C2 N2 Cu2 108.8(2) . . ?
C5 N2 Cu2 110.7(2) . . ?
C5 N2 C1 108.9(3) . . ?
C5 N2 C2 109.3(3) . . ?
C2 N3 C3 109.4(3) . . ?
C6 N3 C2 110.1(3) . . ?
C6 N3 C3 109.8(3) . . ?
C4 N4 C6 107.4(3) . . ?
C5 N4 C4 107.9(3) . . ?
C5 N4 C6 108.7(3) . . ?
C7 N4 C4 111.4(3) . . ?
C7 N4 C5 110.1(3) . . ?
C7 N4 C6 111.2(3) . . ?
N1 C1 N2 111.1(3) . . ?
N1 C1 H1A 109.4 . . ?
N1 C1 H1AB 109.4 . . ?
N2 C1 H1A 109.4 . . ?
N2 C1 H1AB 109.4 . . ?
H1A C1 H1AB 108.0 . . ?
N2 C2 H2A 109.4 . . ?
N2 C2 H2AB 109.4 . . ?
N3 C2 N2 111.2(3) . . ?
N3 C2 H2A 109.4 . . ?
N3 C2 H2AB 109.4 . . ?
H2A C2 H2AB 108.0 . . ?
N1 C3 H3A 109.5 . . ?
N1 C3 H3AB 109.5 . . ?
N3 C3 N1 110.7(3) . . ?
N3 C3 H3A 109.5 . . ?
N3 C3 H3AB 109.5 . . ?
H3A C3 H3AB 108.1 . . ?
N1 C4 N4 110.5(3) . . ?
N1 C4 H4A 109.6 . . ?
N1 C4 H4AB 109.6 . . ?
N4 C4 H4A 109.6 . . ?
N4 C4 H4AB 109.6 . . ?
H4A C4 H4AB 108.1 . . ?
N2 C5 N4 110.2(3) . . ?
N2 C5 H5A 109.6 . . ?
N2 C5 H5AB 109.6 . . ?
N4 C5 H5A 109.6 . . ?
N4 C5 H5AB 109.6 . . ?
H5A C5 H5AB 108.1 . . ?
N3 C6 N4 109.9(3) . . ?
N3 C6 H6A 109.7 . . ?
N3 C6 H6AB 109.7 . . ?
N4 C6 H6A 109.7 . . ?
N4 C6 H6AB 109.7 . . ?
H6A C6 H6AB 108.2 . . ?
N4 C7 H7A 109.5 . . ?
N4 C7 H7B 109.5 . . ?
N4 C7 H7C 109.5 . . ?
H7A C7 H7B 109.5 . . ?
H7A C7 H7C 109.5 . . ?
H7B C7 H7C 109.5 . . ?

loop_
_geom_bond_atom_site_label_1
_geom_bond_atom_site_label_2
_geom_bond_distance
_geom_bond_site_symmetry_2
_geom_bond_publ_flag
Cu1 Cu1 2.9303(10) 2_665 yes
Cu1 I1 2.6121(6) . yes
Cu1 I1 2.6243(6) 2_665 yes
Cu1 I3 2.6156(6) 1_655 yes
Cu1 N1 2.186(3) . yes
Cu2 Cu2 2.6667(10) 2_566 yes
Cu2 I2 2.6151(6) . yes
Cu2 I2 2.6201(6) 2_566 yes
Cu2 I3 2.6172(6) . yes
Cu2 N2 2.184(3) . yes
N1 C1 1.481(5) . ?
N1 C3 1.487(5) . ?
N1 C4 1.452(5) . ?
N2 C1 1.486(5) . ?
N2 C2 1.488(5) . ?
N2 C5 1.456(5) . ?
N3 C2 1.458(5) . ?
N3 C3 1.471(5) . ?
N3 C6 1.433(5) . ?
N4 C4 1.526(5) . ?
N4 C5 1.517(5) . ?
N4 C6 1.535(5) . ?
N4 C7 1.493(5) . ?
C1 H1A 0.9900 . ?
C1 H1AB 0.9900 . ?
C2 H2A 0.9900 . ?
C2 H2AB 0.9900 . ?
C3 H3A 0.9900 . ?
C3 H3AB 0.9900 . ?
C4 H4A 0.9900 . ?
C4 H4AB 0.9900 . ?
C5 H5A 0.9900 . ?
C5 H5AB 0.9900 . ?
C6 H6A 0.9900 . ?
C6 H6AB 0.9900 . ?
C7 H7A 0.9800 . ?
C7 H7B 0.9800 . ?
C7 H7C 0.9800 . ?

loop_
_twin_individual_id
_twin_individual_mass_fraction_refined
_twin_individual_twin_lattice_type
_twin_individual_twin_matrix_11
_twin_individual_twin_matrix_12
_twin_individual_twin_matrix_13
_twin_individual_twin_matrix_21
_twin_individual_twin_matrix_22
_twin_individual_twin_matrix_23
_twin_individual_twin_matrix_31
_twin_individual_twin_matrix_32
_twin_individual_twin_matrix_33
1 0.5502 ref 1.000 0.0000 0.0000 0.0000 1.0000 0.0000 0.0000 0.0000 1.0000
2 0.4498 nmt -1.000 0.0001 -0.0001 0.5614 1.0005 0.2853 -0.0002 -0.0013 -1.0003
